data_4026468
loop_
_publ_author_name
'Naveen Anand'
'Bhahwal A. Shah'
'Munish Kapoor'
'Rajinder Parshad'
'Rattan L. Sharma'
'Maninder S. Hundal'
'Ajay P. S. Pannu'
'Prasad V. Bharatam'
'Subhash C. Taneja'

_publ_section_title
;
 Entrapment and Kinetic Resolution of Stabilized Axial and Equatorial
 Conformers of Spiro-\b-lactams
;
_journal_name_full 'Journal of Organic Chemistry'
_journal_page_first 5999
_journal_page_last 6006
_journal_paper_doi 10.1021/jo200363x
_journal_volume 76
_journal_year 2011
_chemical_formula_moiety 'C18 H23 N O4'
_chemical_formula_sum 'C18 H23 N O4'
_chemical_formula_weight 317.37
_chemical_name_systematic
;
 ?
;
_space_group_IT_number 14
_symmetry_cell_setting monoclinic
_symmetry_space_group_name_Hall '-P 2yn'
_symmetry_space_group_name_H-M 'P 1 21/n 1'
_atom_sites_solution_hydrogens geom
_atom_sites_solution_primary direct
_atom_sites_solution_secondary difmap
_audit_creation_method SHELXL-97
_cell_angle_alpha 90.00
_cell_angle_beta 104.05
_cell_angle_gamma 90.00
_cell_formula_units_Z 4
_cell_length_a 9.7290(10)
_cell_length_b 13.881(2)
_cell_length_c 13.3770(10)
_cell_measurement_reflns_used 53
_cell_measurement_temperature 295(2)
_cell_measurement_theta_max 20
_cell_measurement_theta_min 12
_cell_volume 1752.5(3)
_computing_cell_refinement 'Siemens XSCANS'
_computing_data_collection 'Siemens XSCANS'
_computing_data_reduction 'SHELXTL-PC (Sheldrick, 1993)'
_computing_molecular_graphics 'ORTEP,Mercury(Farrugia,1997;Bruno et.al.,2002)'
_computing_publication_material 'WINGX,(Farrugia, 1999)'
_computing_structure_refinement 'SHELXL-97 (Sheldrick, 1997)'
_computing_structure_solution 'SIR-92 (Altamore et. al., 1992)'
_diffrn_ambient_temperature 295(2)
_diffrn_measured_fraction_theta_full 1.000
_diffrn_measured_fraction_theta_max 1.000
_diffrn_measurement_device_type 'Siemens p4 diffractometer'
_diffrn_measurement_method theta-2theta
_diffrn_radiation_monochromator graphite
_diffrn_radiation_source 'fine-focus sealed tube'
_diffrn_radiation_type MoK\a
_diffrn_radiation_wavelength 0.71073
_diffrn_reflns_av_R_equivalents 0.0189
_diffrn_reflns_av_sigmaI/netI 0.0557
_diffrn_reflns_limit_h_max 11
_diffrn_reflns_limit_h_min 0
_diffrn_reflns_limit_k_max 16
_diffrn_reflns_limit_k_min 0
_diffrn_reflns_limit_l_max 15
_diffrn_reflns_limit_l_min -15
_diffrn_reflns_number 3276
_diffrn_reflns_theta_full 24.99
_diffrn_reflns_theta_max 24.99
_diffrn_reflns_theta_min 2.15
_diffrn_standards_interval_count 50
_diffrn_standards_number 3
_exptl_absorpt_coefficient_mu 0.085
_exptl_absorpt_correction_type none
_exptl_crystal_density_diffrn 1.203
_exptl_crystal_F_000 680
_exptl_crystal_size_max 0.20
_exptl_crystal_size_mid 0.18
_exptl_crystal_size_min 0.18
_refine_diff_density_max 0.159
_refine_diff_density_min -0.179
_refine_diff_density_rms 0.046
_refine_ls_extinction_method none
_refine_ls_goodness_of_fit_ref 1.047
_refine_ls_hydrogen_treatment none
_refine_ls_matrix_type full
_refine_ls_number_parameters 208
_refine_ls_number_reflns 3085
_refine_ls_number_restraints 0
_refine_ls_restrained_S_all 1.047
_refine_ls_R_factor_all 0.1223
_refine_ls_R_factor_gt 0.0584
_refine_ls_shift/su_max 0.000
_refine_ls_shift/su_mean 0.000
_refine_ls_structure_factor_coef Fsqd
_refine_ls_weighting_details 'calc w=1/[\s^2^(Fo^2^)+(0.0881P)^2^+0.0763P] where P=(Fo^2^+2Fc^2^)/3'
_refine_ls_weighting_scheme calc
_refine_ls_wR_factor_gt 0.1515
_refine_ls_wR_factor_ref 0.1901
_reflns_number_gt 1656
_reflns_number_total 3085
_reflns_threshold_expression >2sigma(I)
_cod_data_source_file jo200363x_si_2a.cif
_cod_data_source_block methyl1
_cod_database_code 4026468

loop_
_symmetry_equiv_pos_as_xyz
'x, y, z'
'-x+1/2, y+1/2, -z+1/2'
'-x, -y, -z'
'x-1/2, -y-1/2, z-1/2'

loop_
_atom_site_label
_atom_site_type_symbol
_atom_site_fract_x
_atom_site_fract_y
_atom_site_fract_z
_atom_site_U_iso_or_equiv
_atom_site_adp_type
_atom_site_occupancy
_atom_site_symmetry_multiplicity
_atom_site_calc_flag
_atom_site_refinement_flags
C1 C 0.3289(3) 0.3323(2) 0.6413(2) 0.0519(8) Uani 1 1 d .
C2 C 0.2060(3) 0.2657(2) 0.5959(2) 0.0563(8) Uani 1 1 d .
H2A H 0.1187 0.3026 0.5799 0.068 Uiso 1 1 calc R
H2B H 0.1982 0.2173 0.6465 0.068 Uiso 1 1 calc R
C3 C 0.2250(4) 0.2162(2) 0.4986(3) 0.0695(10) Uani 1 1 d .
H3A H 0.1478 0.1712 0.4747 0.083 Uiso 1 1 calc R
H3B H 0.2205 0.2642 0.4452 0.083 Uiso 1 1 calc R
C4 C 0.3635(4) 0.1630(3) 0.5156(3) 0.0789(11) Uani 1 1 d .
H4 H 0.3648 0.1137 0.5683 0.095 Uiso 1 1 calc R
C5 C 0.4844(4) 0.2322(3) 0.5570(3) 0.0859(12) Uani 1 1 d .
H5A H 0.4866 0.2806 0.5051 0.103 Uiso 1 1 calc R
H5B H 0.5732 0.1972 0.5705 0.103 Uiso 1 1 calc R
C6 C 0.4706(3) 0.2820(3) 0.6555(3) 0.0708(10) Uani 1 1 d .
H6A H 0.4809 0.2347 0.7102 0.085 Uiso 1 1 calc R
H6B H 0.5462 0.3289 0.6761 0.085 Uiso 1 1 calc R
C7 C 0.3819(6) 0.1120(3) 0.4181(3) 0.1181(17) Uani 1 1 d .
H7A H 0.4709 0.0786 0.4329 0.177 Uiso 1 1 calc R
H7B H 0.3802 0.1589 0.3649 0.177 Uiso 1 1 calc R
H7C H 0.3061 0.0668 0.3952 0.177 Uiso 1 1 calc R
C8 C 0.3222(3) 0.4348(2) 0.5909(3) 0.0630(9) Uani 1 1 d .
H8 H 0.4117 0.4542 0.5755 0.076 Uiso 1 1 calc R
C9 C 0.3037(4) 0.4743(2) 0.6922(3) 0.0666(9) Uani 1 1 d .
C10 C 0.2217(4) 0.4773(2) 0.4156(3) 0.0673(9) Uani 1 1 d .
C11 C 0.0848(4) 0.4967(3) 0.3411(3) 0.0909(13) Uani 1 1 d .
H11A H 0.0088 0.4889 0.3747 0.136 Uiso 1 1 calc R
H11B H 0.0725 0.4523 0.2846 0.136 Uiso 1 1 calc R
H11C H 0.0844 0.5614 0.3158 0.136 Uiso 1 1 calc R
C12 C 0.3233(3) 0.3569(2) 0.8390(2) 0.0502(8) Uani 1 1 d .
C13 C 0.3129(3) 0.2612(2) 0.8639(3) 0.0618(9) Uani 1 1 d .
H13 H 0.2974 0.2148 0.8122 0.074 Uiso 1 1 calc R
C14 C 0.3251(4) 0.2340(2) 0.9639(3) 0.0651(9) Uani 1 1 d .
H14 H 0.3175 0.1692 0.9796 0.078 Uiso 1 1 calc R
C15 C 0.3485(3) 0.3014(2) 1.0416(2) 0.0580(8) Uani 1 1 d .
C16 C 0.3577(4) 0.3966(2) 1.0172(3) 0.0663(9) Uani 1 1 d .
H16 H 0.3721 0.4429 1.0691 0.080 Uiso 1 1 calc R
C17 C 0.3459(3) 0.4246(2) 0.9166(3) 0.0631(9) Uani 1 1 d .
H17 H 0.3532 0.4894 0.9011 0.076 Uiso 1 1 calc R
C18 C 0.3813(5) 0.3344(3) 1.2204(3) 0.1118(16) Uani 1 1 d .
H18A H 0.3879 0.3014 1.2845 0.168 Uiso 1 1 calc R
H18B H 0.3030 0.3785 1.2083 0.168 Uiso 1 1 calc R
H18C H 0.4674 0.3694 1.2236 0.168 Uiso 1 1 calc R
N1 N 0.3136(3) 0.38563(16) 0.73547(19) 0.0557(7) Uani 1 1 d .
O1 O 0.2861(3) 0.55356(17) 0.7244(2) 0.0955(9) Uani 1 1 d .
O2 O 0.2016(2) 0.45427(16) 0.50883(17) 0.0673(7) Uani 1 1 d .
O3 O 0.3359(3) 0.4811(3) 0.3988(2) 0.1093(11) Uani 1 1 d .
O4 O 0.3600(3) 0.26616(18) 1.13867(18) 0.0804(7) Uani 1 1 d .

loop_
_atom_site_aniso_label
_atom_site_aniso_U_11
_atom_site_aniso_U_22
_atom_site_aniso_U_33
_atom_site_aniso_U_23
_atom_site_aniso_U_13
_atom_site_aniso_U_12
C1 0.0468(18) 0.0533(18) 0.0556(18) 0.0056(14) 0.0125(15) 0.0011(14)
C2 0.0533(19) 0.0577(19) 0.0590(19) -0.0008(15) 0.0160(15) -0.0028(15)
C3 0.082(3) 0.063(2) 0.067(2) -0.0067(17) 0.0258(19) -0.0123(19)
C4 0.103(3) 0.065(2) 0.080(3) -0.0019(19) 0.044(2) 0.007(2)
C5 0.074(3) 0.092(3) 0.101(3) 0.009(2) 0.041(2) 0.021(2)
C6 0.052(2) 0.076(2) 0.082(2) 0.013(2) 0.0119(17) 0.0062(17)
C7 0.179(5) 0.088(3) 0.109(3) -0.010(3) 0.079(3) 0.013(3)
C8 0.0512(19) 0.061(2) 0.073(2) 0.0143(18) 0.0070(17) -0.0058(16)
C9 0.070(2) 0.049(2) 0.075(2) 0.0065(18) 0.0062(18) -0.0050(17)
C10 0.077(3) 0.064(2) 0.061(2) -0.0004(17) 0.017(2) -0.0029(19)
C11 0.102(3) 0.104(3) 0.060(2) 0.011(2) 0.008(2) 0.014(2)
C12 0.0493(18) 0.0423(17) 0.0563(19) -0.0015(15) 0.0073(14) -0.0030(13)
C13 0.081(2) 0.0429(18) 0.059(2) -0.0027(15) 0.0130(17) -0.0047(16)
C14 0.076(2) 0.0486(18) 0.069(2) -0.0004(17) 0.0150(18) -0.0081(16)
C15 0.0538(19) 0.065(2) 0.057(2) 0.0057(17) 0.0170(15) -0.0011(16)
C16 0.075(2) 0.062(2) 0.065(2) -0.0127(18) 0.0208(18) -0.0048(17)
C17 0.071(2) 0.0443(18) 0.076(2) -0.0045(17) 0.0218(18) -0.0045(16)
C18 0.155(5) 0.122(4) 0.059(2) -0.010(3) 0.030(3) -0.025(3)
N1 0.0639(17) 0.0395(14) 0.0615(17) 0.0013(12) 0.0108(13) -0.0031(12)
O1 0.140(3) 0.0448(14) 0.0917(19) 0.0016(13) 0.0090(17) 0.0067(14)
O2 0.0596(15) 0.0784(15) 0.0633(14) 0.0185(12) 0.0134(11) 0.0029(12)
O3 0.084(2) 0.176(3) 0.0740(18) 0.0056(18) 0.0301(16) -0.019(2)
O4 0.0945(19) 0.0864(17) 0.0629(15) -0.0010(13) 0.0241(13) -0.0081(14)

loop_
_atom_type_symbol
_atom_type_description
_atom_type_scat_dispersion_real
_atom_type_scat_dispersion_imag
_atom_type_scat_source
C C 0.0033 0.0016 'International Tables Vol C Tables 4.2.6.8 and 6.1.1.4'
H H 0.0000 0.0000 'International Tables Vol C Tables 4.2.6.8 and 6.1.1.4'
N N 0.0061 0.0033 'International Tables Vol C Tables 4.2.6.8 and 6.1.1.4'
O O 0.0106 0.0060 'International Tables Vol C Tables 4.2.6.8 and 6.1.1.4'

loop_
_geom_angle_atom_site_label_1
_geom_angle_atom_site_label_2
_geom_angle_atom_site_label_3
_geom_angle
N1 C1 C6 113.3(2)
N1 C1 C2 114.1(2)
C6 C1 C2 112.0(3)
N1 C1 C8 84.9(2)
C6 C1 C8 114.4(3)
C2 C1 C8 115.7(2)
C1 C2 C3 111.7(2)
C4 C3 C2 112.5(3)
C3 C4 C5 109.3(3)
C3 C4 C7 112.5(4)
C5 C4 C7 111.3(3)
C4 C5 C6 112.4(3)
C1 C6 C5 111.7(3)
O2 C8 C9 111.5(3)
O2 C8 C1 116.3(2)
C9 C8 C1 86.8(2)
O1 C9 N1 132.7(3)
O1 C9 C8 135.0(3)
N1 C9 C8 92.4(3)
O3 C10 O2 122.6(3)
O3 C10 C11 126.5(4)
O2 C10 C11 110.9(3)
C17 C12 C13 118.8(3)
C17 C12 N1 120.2(3)
C13 C12 N1 121.0(3)
C14 C13 C12 120.6(3)
C13 C14 C15 120.6(3)
O4 C15 C16 125.3(3)
O4 C15 C14 115.7(3)
C16 C15 C14 119.0(3)
C15 C16 C17 120.7(3)
C16 C17 C12 120.3(3)
C9 N1 C12 130.7(3)
C9 N1 C1 95.8(2)
C12 N1 C1 133.1(2)
C10 O2 C8 118.7(3)
C15 O4 C18 117.0(3)

loop_
_geom_bond_atom_site_label_1
_geom_bond_atom_site_label_2
_geom_bond_distance
C1 N1 1.499(4)
C1 C6 1.516(4)
C1 C2 1.517(4)
C1 C8 1.570(4)
C2 C3 1.523(4)
C3 C4 1.504(5)
C4 C5 1.515(5)
C4 C7 1.533(5)
C5 C6 1.522(5)
C8 O2 1.425(4)
C8 C9 1.514(5)
C9 O1 1.208(4)
C9 N1 1.354(4)
C10 O3 1.187(4)
C10 O2 1.347(4)
C10 C11 1.482(5)
C12 C17 1.378(4)
C12 C13 1.379(4)
C12 N1 1.422(4)
C13 C14 1.368(4)
C14 C15 1.376(4)
C15 O4 1.366(4)
C15 C16 1.369(4)
C16 C17 1.378(4)
C18 O4 1.424(4)
